data_4067507
loop_
_publ_author_name
'Ouli\'e, Pascal'
'Altes, Lena'
'Milosevic, Sandra'
'Bouteille, Romain'
'M\"uller-Bunz, Helge'
'McGlinchey, Michael J.'

_publ_section_title
;
 Different Reactivity Patterns of Trimethylsilyl- and Phenyl-Substituted
 Propargylallenes: Fe2(CO)9- and [Ag]+-Promoted Cyclizations
;
_journal_issue 3
_journal_name_full Organometallics
_journal_page_first 676
_journal_paper_doi 10.1021/om9009872
_journal_volume 29
_journal_year 2010
_chemical_formula_moiety 'C48 H26 O6 Co2'
_chemical_formula_sum 'C48 H26 Co2 O6'
_chemical_formula_weight 816.55
_chemical_name_systematic
; 
 ? 
;
_space_group_IT_number 2
_symmetry_cell_setting triclinic
_symmetry_space_group_name_Hall '-P 1'
_symmetry_space_group_name_H-M 'P -1'
_atom_sites_solution_hydrogens difmap
_atom_sites_solution_primary direct
_atom_sites_solution_secondary difmap
_audit_creation_method SHELXL-97
_cell_angle_alpha 103.436(1)
_cell_angle_beta 93.299(1)
_cell_angle_gamma 92.751(1)
_cell_formula_units_Z 4
_cell_length_a 9.8101(4)
_cell_length_b 18.4399(8)
_cell_length_c 20.9994(9)
_cell_measurement_reflns_used 8290
_cell_measurement_temperature 100(2)
_cell_measurement_theta_max 30.37
_cell_measurement_theta_min 2.26
_cell_volume 3681.3(3)
_computing_cell_refinement 'Bruker SAINT'
_computing_data_collection 'Bruker SMART'
_computing_data_reduction 'Bruker SAINT'
_computing_molecular_graphics 'Bruker SHELXTL'
_computing_publication_material 'Bruker SHELXTL'
_computing_structure_refinement 'SHELXL-97 (Sheldrick, 1997)'
_computing_structure_solution 'SHELXS-97 (Sheldrick, 1990)'
_diffrn_ambient_temperature 100(2)
_diffrn_detector_area_resol_mean 8.366
_diffrn_measured_fraction_theta_full 0.997
_diffrn_measured_fraction_theta_max 0.985
_diffrn_measurement_device_type 'CCD area detector'
_diffrn_measurement_method '\f and \w scans'
_diffrn_radiation_monochromator graphite
_diffrn_radiation_source 'sealed tube'
_diffrn_radiation_type MoK\a
_diffrn_radiation_wavelength 0.71073
_diffrn_reflns_av_R_equivalents 0.0333
_diffrn_reflns_av_sigmaI/netI 0.0315
_diffrn_reflns_limit_h_max 13
_diffrn_reflns_limit_h_min -13
_diffrn_reflns_limit_k_max 26
_diffrn_reflns_limit_k_min -26
_diffrn_reflns_limit_l_max 29
_diffrn_reflns_limit_l_min -29
_diffrn_reflns_number 86123
_diffrn_reflns_theta_full 30.00
_diffrn_reflns_theta_max 30.50
_diffrn_reflns_theta_min 1.14
_exptl_absorpt_coefficient_mu 0.954
_exptl_absorpt_correction_T_max 0.7014
_exptl_absorpt_correction_T_min 0.6313
_exptl_absorpt_correction_type multi-scan
_exptl_absorpt_process_details
; 
 SADABS v.2.10 (Bruker,2003) was used for absorption correction. 
 R(int) for selected reflections was 0.036 before and 0.029 after 
 correction. The Ratio of minimum to maximum transmission is 0.900012. 
 The \l/2 correction factor is 0.0015 
;
_exptl_crystal_colour red
_exptl_crystal_density_diffrn 1.473
_exptl_crystal_density_method 'not measured'
_exptl_crystal_description block
_exptl_crystal_F_000 1664
_exptl_crystal_size_max 0.60
_exptl_crystal_size_mid 0.50
_exptl_crystal_size_min 0.40
_refine_diff_density_max 0.602
_refine_diff_density_min -0.276
_refine_diff_density_rms 0.080
_refine_ls_extinction_method none
_refine_ls_goodness_of_fit_ref 1.047
_refine_ls_hydrogen_treatment refall
_refine_ls_matrix_type full
_refine_ls_number_parameters 1217
_refine_ls_number_reflns 22081
_refine_ls_number_restraints 0
_refine_ls_restrained_S_all 1.047
_refine_ls_R_factor_all 0.0451
_refine_ls_R_factor_gt 0.0363
_refine_ls_shift/su_max 0.004
_refine_ls_shift/su_mean 0.000
_refine_ls_structure_factor_coef Fsqd
_refine_ls_weighting_details 'calc w=1/[\s^2^(Fo^2^)+(0.0495P)^2^+1.2255P] where P=(Fo^2^+2Fc^2^)/3'
_refine_ls_weighting_scheme calc
_refine_ls_wR_factor_gt 0.0886
_refine_ls_wR_factor_ref 0.0929
_reflns_number_gt 18725
_reflns_number_total 22081
_reflns_threshold_expression I>2\s(I)
_cod_data_source_file om9009872_si_001.cif
_cod_data_source_block mjm265(14)
_cod_original_formula_sum 'C48 H26 O6 Co2'
_cod_database_code 4067507

loop_
_symmetry_equiv_pos_as_xyz
'x, y, z'
'-x, -y, -z'

loop_
_atom_site_label
_atom_site_type_symbol
_atom_site_fract_x
_atom_site_fract_y
_atom_site_fract_z
_atom_site_U_iso_or_equiv
_atom_site_adp_type
_atom_site_occupancy
_atom_site_symmetry_multiplicity
_atom_site_calc_flag
C1 C -0.04033(16) 0.39900(9) 0.08068(7) 0.0177(3) Uani 1 1 d
H1 H -0.103(2) 0.4084(11) 0.1143(9) 0.020(5) Uiso 1 1 d
C2 C -0.04952(17) 0.33221(9) 0.03306(8) 0.0191(3) Uani 1 1 d
H2 H -0.115(2) 0.2945(11) 0.0345(9) 0.018(5) Uiso 1 1 d
C3 C 0.03888(17) 0.32091(9) -0.01755(8) 0.0195(3) Uani 1 1 d
H3 H 0.0282(19) 0.2742(11) -0.0517(9) 0.018(5) Uiso 1 1 d
C4 C 0.13780(16) 0.37585(9) -0.02169(7) 0.0183(3) Uani 1 1 d
H4 H 0.196(2) 0.3693(11) -0.0563(10) 0.026(5) Uiso 1 1 d
C4A C 0.14623(15) 0.44279(8) 0.02545(7) 0.0158(3) Uani 1 1 d
C4B C 0.23143(15) 0.51202(8) 0.03145(7) 0.0157(3) Uani 1 1 d
C5 C 0.33182(16) 0.52994(10) -0.00732(8) 0.0205(3) Uani 1 1 d
H5 H 0.362(2) 0.4932(11) -0.0420(10) 0.025(5) Uiso 1 1 d
C6 C 0.39096(17) 0.60251(10) 0.00766(8) 0.0231(3) Uani 1 1 d
H6 H 0.459(2) 0.6157(11) -0.0157(10) 0.027(5) Uiso 1 1 d
C7 C 0.34980(17) 0.65604(9) 0.06002(8) 0.0216(3) Uani 1 1 d
H7 H 0.387(2) 0.7045(11) 0.0681(10) 0.022(5) Uiso 1 1 d
C8 C 0.25140(16) 0.63800(9) 0.10004(8) 0.0190(3) Uani 1 1 d
H8 H 0.227(2) 0.6735(11) 0.1349(10) 0.023(5) Uiso 1 1 d
C8A C 0.19344(15) 0.56578(8) 0.08581(7) 0.0157(3) Uani 1 1 d
C9 C 0.08626(15) 0.53077(8) 0.11823(7) 0.0151(3) Uani 1 1 d
C9A C 0.05745(15) 0.45416(8) 0.07673(7) 0.0149(3) Uani 1 1 d
C10 C 0.03249(15) 0.56245(8) 0.17305(7) 0.0151(3) Uani 1 1 d
C11 C -0.02486(14) 0.60199(8) 0.22341(7) 0.0128(2) Uani 1 1 d
C23 C -0.14869(14) 0.64109(8) 0.20901(7) 0.0127(2) Uani 1 1 d
C24 C -0.15000(16) 0.71877(8) 0.22700(7) 0.0167(3) Uani 1 1 d
H24 H -0.073(2) 0.7469(11) 0.2507(9) 0.020(5) Uiso 1 1 d
C25 C -0.26483(17) 0.75400(9) 0.21135(8) 0.0197(3) Uani 1 1 d
H25 H -0.266(2) 0.8072(11) 0.2236(10) 0.023(5) Uiso 1 1 d
C26 C -0.37956(16) 0.71225(9) 0.17794(8) 0.0192(3) Uani 1 1 d
H26 H -0.461(2) 0.7382(11) 0.1674(9) 0.019(5) Uiso 1 1 d
C27 C -0.38039(15) 0.63499(9) 0.16082(7) 0.0178(3) Uani 1 1 d
H27 H -0.461(2) 0.6059(11) 0.1390(9) 0.020(5) Uiso 1 1 d
C28 C -0.26493(15) 0.59957(8) 0.17603(7) 0.0155(3) Uani 1 1 d
H28 H -0.2647(18) 0.5499(10) 0.1646(9) 0.013(4) Uiso 1 1 d
C12 C 0.03316(14) 0.61374(8) 0.29539(7) 0.0116(2) Uani 1 1 d
C12A C 0.16442(14) 0.66490(8) 0.30901(7) 0.0128(2) Uani 1 1 d
C15 C 0.28295(15) 0.65919(9) 0.27576(7) 0.0163(3) Uani 1 1 d
H15 H 0.2922(19) 0.6197(11) 0.2389(10) 0.020(5) Uiso 1 1 d
C16 C 0.39298(16) 0.71071(10) 0.29998(8) 0.0223(3) Uani 1 1 d
H16 H 0.471(2) 0.7069(12) 0.2797(10) 0.030(6) Uiso 1 1 d
C17 C 0.38379(17) 0.76776(10) 0.35559(9) 0.0250(3) Uani 1 1 d
H17 H 0.458(2) 0.8020(12) 0.3720(11) 0.031(6) Uiso 1 1 d
C18 C 0.26373(17) 0.77518(9) 0.38778(8) 0.0226(3) Uani 1 1 d
H18 H 0.261(2) 0.8157(12) 0.4252(10) 0.026(5) Uiso 1 1 d
C18A C 0.15448(15) 0.72347(8) 0.36428(7) 0.0158(3) Uani 1 1 d
C18B C 0.01626(15) 0.71869(8) 0.38683(7) 0.0158(3) Uani 1 1 d
C19 C -0.04369(18) 0.76535(9) 0.43769(8) 0.0217(3) Uani 1 1 d
H19 H 0.009(2) 0.8063(12) 0.4637(11) 0.032(6) Uiso 1 1 d
C20 C -0.18005(18) 0.75033(10) 0.44695(8) 0.0253(3) Uani 1 1 d
H20 H -0.221(2) 0.7815(11) 0.4807(10) 0.026(5) Uiso 1 1 d
C21 C -0.25489(17) 0.68965(10) 0.40600(8) 0.0237(3) Uani 1 1 d
H21 H -0.347(2) 0.6808(12) 0.4115(11) 0.033(6) Uiso 1 1 d
C22 C -0.19429(15) 0.64232(9) 0.35503(8) 0.0178(3) Uani 1 1 d
H22 H -0.2482(19) 0.6027(10) 0.3269(9) 0.016(4) Uiso 1 1 d
C22A C -0.05778(14) 0.65710(8) 0.34604(7) 0.0134(3) Uani 1 1 d
C13 C 0.06257(14) 0.54006(8) 0.31216(7) 0.0131(2) Uani 1 1 d
C14 C 0.12861(14) 0.47736(8) 0.29200(7) 0.0143(3) Uani 1 1 d
C29 C 0.21529(15) 0.43789(8) 0.24224(7) 0.0159(3) Uani 1 1 d
C30 C 0.17263(17) 0.36856(9) 0.20192(8) 0.0197(3) Uani 1 1 d
H30 H 0.084(2) 0.3469(11) 0.2082(9) 0.020(5) Uiso 1 1 d
C31 C 0.25311(19) 0.33306(10) 0.15293(8) 0.0254(3) Uani 1 1 d
H31 H 0.221(2) 0.2868(14) 0.1259(12) 0.040(6) Uiso 1 1 d
C32 C 0.3779(2) 0.36618(11) 0.14439(9) 0.0299(4) Uani 1 1 d
H32 H 0.435(2) 0.3427(12) 0.1124(11) 0.034(6) Uiso 1 1 d
C33 C 0.42249(18) 0.43478(11) 0.18469(10) 0.0300(4) Uani 1 1 d
H33 H 0.508(2) 0.4574(13) 0.1807(11) 0.035(6) Uiso 1 1 d
C34 C 0.34325(16) 0.47026(9) 0.23376(9) 0.0232(3) Uani 1 1 d
H34 H 0.378(2) 0.5173(12) 0.2632(10) 0.024(5) Uiso 1 1 d
Co1 Co -0.04820(2) 0.452432(11) 0.323795(9) 0.01336(5) Uani 1 1 d
C35 C -0.16664(15) 0.43420(8) 0.25329(7) 0.0170(3) Uani 1 1 d
O35 O -0.24561(12) 0.42258(7) 0.20992(6) 0.0247(2) Uani 1 1 d
C36 C -0.02459(16) 0.35701(9) 0.33184(8) 0.0207(3) Uani 1 1 d
O36 O -0.00829(14) 0.29848(7) 0.33687(7) 0.0331(3) Uani 1 1 d
C37 C -0.17198(16) 0.48340(8) 0.38471(8) 0.0190(3) Uani 1 1 d
O37 O -0.24931(13) 0.50054(7) 0.42238(6) 0.0272(3) Uani 1 1 d
Co2 Co 0.15731(2) 0.516211(11) 0.388526(10) 0.01493(5) Uani 1 1 d
C38 C 0.31426(18) 0.57337(10) 0.40081(9) 0.0266(4) Uani 1 1 d
O38 O 0.41510(15) 0.60809(9) 0.41104(8) 0.0461(4) Uani 1 1 d
C39 C 0.22788(16) 0.43757(9) 0.41531(8) 0.0205(3) Uani 1 1 d
O39 O 0.27513(14) 0.38830(7) 0.42979(7) 0.0317(3) Uani 1 1 d
C40 C 0.07031(17) 0.56930(9) 0.45711(8) 0.0203(3) Uani 1 1 d
O40 O 0.01315(13) 0.60176(7) 0.49887(6) 0.0279(3) Uani 1 1 d
C41 C 0.67368(16) -0.11186(9) 0.10352(7) 0.0174(3) Uani 1 1 d
H41 H 0.6188(19) -0.1249(10) 0.1349(9) 0.015(4) Uiso 1 1 d
C42 C 0.75817(17) -0.16152(9) 0.06706(8) 0.0204(3) Uani 1 1 d
H42 H 0.765(2) -0.2099(12) 0.0740(10) 0.024(5) Uiso 1 1 d
C43 C 0.83227(17) -0.14165(10) 0.01832(8) 0.0231(3) Uani 1 1 d
H43 H 0.891(2) -0.1777(12) -0.0058(10) 0.031(6) Uiso 1 1 d
C44 C 0.82229(17) -0.07175(9) 0.00454(8) 0.0212(3) Uani 1 1 d
H44 H 0.871(2) -0.0591(11) -0.0284(10) 0.026(5) Uiso 1 1 d
C44A C 0.73575(15) -0.02227(8) 0.03980(7) 0.0169(3) Uani 1 1 d
C44B C 0.69362(15) 0.05036(8) 0.03225(7) 0.0164(3) Uani 1 1 d
C45 C 0.73692(18) 0.09385(9) -0.00929(8) 0.0215(3) Uani 1 1 d
H45 H 0.806(2) 0.0782(13) -0.0372(11) 0.036(6) Uiso 1 1 d
C46 C 0.67206(18) 0.15873(10) -0.01048(8) 0.0237(3) Uani 1 1 d
H46 H 0.700(2) 0.1898(11) -0.0394(10) 0.022(5) Uiso 1 1 d
C47 C 0.56544(18) 0.17985(9) 0.02936(8) 0.0217(3) Uani 1 1 d
H47 H 0.523(2) 0.2227(12) 0.0274(10) 0.024(5) Uiso 1 1 d
C48 C 0.52361(16) 0.13743(9) 0.07253(7) 0.0185(3) Uani 1 1 d
H48 H 0.447(2) 0.1511(12) 0.1001(10) 0.030(5) Uiso 1 1 d
C48A C 0.58920(15) 0.07304(8) 0.07456(7) 0.0150(3) Uani 1 1 d
C49 C 0.57135(14) 0.01808(8) 0.11536(7) 0.0143(3) Uani 1 1 d
C49A C 0.66263(15) -0.04243(8) 0.08934(7) 0.0148(3) Uani 1 1 d
C50 C 0.49967(14) 0.01873(8) 0.16676(7) 0.0140(3) Uani 1 1 d
C51 C 0.43362(14) 0.00521(8) 0.21560(7) 0.0121(2) Uani 1 1 d
C63 C 0.30533(14) -0.04472(8) 0.20108(7) 0.0134(3) Uani 1 1 d
C64 C 0.18945(15) -0.02449(9) 0.16967(7) 0.0163(3) Uani 1 1 d
H64 H 0.193(2) 0.0202(11) 0.1570(9) 0.021(5) Uiso 1 1 d
C65 C 0.07015(16) -0.07102(9) 0.15763(8) 0.0202(3) Uani 1 1 d
H65 H -0.011(2) -0.0571(12) 0.1378(10) 0.030(5) Uiso 1 1 d
C66 C 0.06688(17) -0.13847(9) 0.17646(8) 0.0218(3) Uani 1 1 d
H66 H -0.013(2) -0.1704(11) 0.1683(9) 0.020(5) Uiso 1 1 d
C67 C 0.18223(17) -0.15898(9) 0.20781(8) 0.0216(3) Uani 1 1 d
H67 H 0.181(2) -0.2047(12) 0.2222(10) 0.025(5) Uiso 1 1 d
C68 C 0.30097(16) -0.11245(8) 0.22025(8) 0.0181(3) Uani 1 1 d
H68 H 0.379(2) -0.1272(11) 0.2414(10) 0.023(5) Uiso 1 1 d
C52 C 0.48738(14) 0.03399(7) 0.28833(7) 0.0113(2) Uani 1 1 d
C52A C 0.38546(14) 0.02019(8) 0.33728(7) 0.0123(2) Uani 1 1 d
C55 C 0.25194(15) 0.04041(8) 0.34246(7) 0.0152(3) Uani 1 1 d
H55 H 0.2108(19) 0.0634(10) 0.3116(9) 0.017(4) Uiso 1 1 d
C56 C 0.17908(16) 0.02401(9) 0.39321(8) 0.0187(3) Uani 1 1 d
H56 H 0.089(2) 0.0381(11) 0.3953(10) 0.023(5) Uiso 1 1 d
C57 C 0.23968(16) -0.01162(9) 0.43777(8) 0.0199(3) Uani 1 1 d
H57 H 0.191(2) -0.0236(12) 0.4702(10) 0.029(5) Uiso 1 1 d
C58 C 0.37355(16) -0.03254(8) 0.43259(7) 0.0170(3) Uani 1 1 d
H58 H 0.4158(19) -0.0558(11) 0.4644(9) 0.018(5) Uiso 1 1 d
C58A C 0.44579(14) -0.01682(8) 0.38169(7) 0.0136(3) Uani 1 1 d
C58B C 0.58424(14) -0.03503(8) 0.36265(7) 0.0136(3) Uani 1 1 d
C59 C 0.68361(16) -0.07274(8) 0.38974(7) 0.0173(3) Uani 1 1 d
H59 H 0.665(2) -0.0916(11) 0.4266(10) 0.020(5) Uiso 1 1 d
C60 C 0.80634(16) -0.08349(9) 0.36020(8) 0.0195(3) Uani 1 1 d
H60 H 0.876(2) -0.1073(11) 0.3800(9) 0.021(5) Uiso 1 1 d
C61 C 0.82920(15) -0.05879(8) 0.30360(8) 0.0179(3) Uani 1 1 d
H61 H 0.915(2) -0.0663(11) 0.2827(9) 0.021(5) Uiso 1 1 d
C62 C 0.72862(14) -0.02229(8) 0.27560(7) 0.0143(3) Uani 1 1 d
H62 H 0.7461(19) -0.0064(11) 0.2362(9) 0.019(5) Uiso 1 1 d
C62A C 0.60815(14) -0.00908(7) 0.30641(7) 0.0121(2) Uani 1 1 d
C53 C 0.53136(14) 0.11674(8) 0.30397(7) 0.0120(2) Uani 1 1 d
C54 C 0.61507(14) 0.16770(8) 0.28696(7) 0.0134(3) Uani 1 1 d
C69 C 0.72348(15) 0.17951(8) 0.24444(7) 0.0160(3) Uani 1 1 d
C70 C 0.84265(17) 0.14054(9) 0.24363(9) 0.0231(3) Uani 1 1 d
H70 H 0.851(2) 0.1087(11) 0.2730(10) 0.022(5) Uiso 1 1 d
C71 C 0.9425(2) 0.14927(10) 0.20156(11) 0.0322(4) Uani 1 1 d
H71 H 1.017(3) 0.1232(13) 0.2013(11) 0.039(6) Uiso 1 1 d
C72 C 0.9270(2) 0.19777(11) 0.16045(9) 0.0324(4) Uani 1 1 d
H72 H 0.991(2) 0.2039(13) 0.1325(11) 0.038(6) Uiso 1 1 d
C73 C 0.8122(2) 0.23818(11) 0.16247(8) 0.0282(4) Uani 1 1 d
H73 H 0.800(2) 0.2712(13) 0.1352(11) 0.035(6) Uiso 1 1 d
C74 C 0.71084(17) 0.22946(9) 0.20411(8) 0.0204(3) Uani 1 1 d
H74 H 0.632(2) 0.2555(11) 0.2035(9) 0.019(5) Uiso 1 1 d
Co3 Co 0.615808(19) 0.183968(11) 0.384056(9) 0.01267(4) Uani 1 1 d
C75 C 0.76378(17) 0.13753(9) 0.40357(8) 0.0216(3) Uani 1 1 d
O75 O 0.85782(14) 0.10976(8) 0.41816(7) 0.0362(3) Uani 1 1 d
C76 C 0.50993(15) 0.16670(8) 0.44768(7) 0.0164(3) Uani 1 1 d
O76 O 0.44493(12) 0.15684(7) 0.48839(6) 0.0239(2) Uani 1 1 d
C77 C 0.68117(17) 0.27996(9) 0.41536(8) 0.0224(3) Uani 1 1 d
O77 O 0.71818(16) 0.34097(7) 0.43464(7) 0.0391(3) Uani 1 1 d
Co4 Co 0.43898(2) 0.209733(11) 0.306265(10) 0.01340(5) Uani 1 1 d
C78 C 0.33937(15) 0.18403(8) 0.22966(8) 0.0173(3) Uani 1 1 d
O78 O 0.27283(12) 0.16677(7) 0.18188(6) 0.0234(2) Uani 1 1 d
C79 C 0.48375(17) 0.30896(9) 0.31201(8) 0.0216(3) Uani 1 1 d
O79 O 0.51670(16) 0.36952(7) 0.31634(7) 0.0348(3) Uani 1 1 d
C80 C 0.29720(17) 0.21365(9) 0.35932(8) 0.0199(3) Uani 1 1 d
O80 O 0.20892(13) 0.21667(7) 0.39217(6) 0.0268(3) Uani 1 1 d

loop_
_atom_site_aniso_label
_atom_site_aniso_U_11
_atom_site_aniso_U_22
_atom_site_aniso_U_33
_atom_site_aniso_U_23
_atom_site_aniso_U_13
_atom_site_aniso_U_12
C1 0.0199(7) 0.0203(7) 0.0142(7) 0.0059(5) 0.0029(5) 0.0034(6)
C2 0.0228(7) 0.0185(7) 0.0173(7) 0.0069(6) 0.0003(6) 0.0013(6)
C3 0.0250(8) 0.0172(7) 0.0160(7) 0.0029(6) -0.0003(6) 0.0045(6)
C4 0.0209(7) 0.0205(7) 0.0139(7) 0.0032(5) 0.0041(5) 0.0057(6)
C4A 0.0164(7) 0.0185(7) 0.0139(6) 0.0053(5) 0.0020(5) 0.0050(5)
C4B 0.0159(6) 0.0200(7) 0.0127(6) 0.0059(5) 0.0013(5) 0.0047(5)
C5 0.0188(7) 0.0279(8) 0.0163(7) 0.0071(6) 0.0042(6) 0.0034(6)
C6 0.0191(7) 0.0333(9) 0.0204(8) 0.0135(7) 0.0018(6) -0.0006(6)
C7 0.0208(7) 0.0221(8) 0.0236(8) 0.0110(6) -0.0055(6) -0.0019(6)
C8 0.0216(7) 0.0191(7) 0.0169(7) 0.0060(6) -0.0023(6) 0.0036(6)
C8A 0.0159(6) 0.0197(7) 0.0130(6) 0.0061(5) -0.0004(5) 0.0049(5)
C9 0.0153(6) 0.0176(7) 0.0131(6) 0.0047(5) 0.0011(5) 0.0049(5)
C9A 0.0167(7) 0.0171(7) 0.0119(6) 0.0046(5) 0.0016(5) 0.0056(5)
C10 0.0151(6) 0.0164(6) 0.0146(6) 0.0057(5) -0.0012(5) 0.0016(5)
C11 0.0125(6) 0.0133(6) 0.0129(6) 0.0041(5) 0.0005(5) -0.0003(5)
C23 0.0139(6) 0.0142(6) 0.0106(6) 0.0040(5) 0.0022(5) 0.0013(5)
C24 0.0176(7) 0.0153(7) 0.0171(7) 0.0048(5) -0.0004(5) -0.0007(5)
C25 0.0241(8) 0.0146(7) 0.0209(7) 0.0049(6) 0.0012(6) 0.0035(6)
C26 0.0178(7) 0.0224(7) 0.0185(7) 0.0060(6) 0.0019(6) 0.0060(6)
C27 0.0155(7) 0.0215(7) 0.0157(7) 0.0035(6) -0.0004(5) 0.0006(5)
C28 0.0181(7) 0.0138(6) 0.0136(6) 0.0014(5) 0.0001(5) 0.0006(5)
C12 0.0109(6) 0.0131(6) 0.0109(6) 0.0027(5) 0.0019(5) 0.0001(5)
C12A 0.0119(6) 0.0127(6) 0.0143(6) 0.0043(5) 0.0012(5) -0.0008(5)
C15 0.0154(7) 0.0182(7) 0.0160(7) 0.0053(5) 0.0033(5) 0.0006(5)
C16 0.0149(7) 0.0289(8) 0.0254(8) 0.0110(7) 0.0047(6) -0.0035(6)
C17 0.0208(8) 0.0227(8) 0.0296(9) 0.0056(7) -0.0017(6) -0.0106(6)
C18 0.0240(8) 0.0171(7) 0.0234(8) -0.0002(6) 0.0004(6) -0.0048(6)
C18A 0.0175(7) 0.0138(6) 0.0157(7) 0.0026(5) 0.0018(5) -0.0008(5)
C18B 0.0177(7) 0.0163(7) 0.0141(6) 0.0044(5) 0.0026(5) 0.0029(5)
C19 0.0263(8) 0.0213(8) 0.0154(7) -0.0004(6) 0.0026(6) 0.0046(6)
C20 0.0260(8) 0.0331(9) 0.0180(7) 0.0046(7) 0.0086(6) 0.0122(7)
C21 0.0169(7) 0.0352(9) 0.0231(8) 0.0118(7) 0.0099(6) 0.0082(6)
C22 0.0159(7) 0.0221(7) 0.0170(7) 0.0073(6) 0.0030(5) 0.0016(6)
C22A 0.0153(6) 0.0151(6) 0.0108(6) 0.0043(5) 0.0029(5) 0.0029(5)
C13 0.0120(6) 0.0139(6) 0.0130(6) 0.0035(5) -0.0007(5) -0.0022(5)
C14 0.0125(6) 0.0151(6) 0.0155(6) 0.0048(5) -0.0008(5) -0.0007(5)
C29 0.0152(6) 0.0170(7) 0.0178(7) 0.0076(5) 0.0016(5) 0.0045(5)
C30 0.0220(7) 0.0194(7) 0.0182(7) 0.0049(6) 0.0020(6) 0.0032(6)
C31 0.0338(9) 0.0245(8) 0.0191(8) 0.0051(6) 0.0048(7) 0.0092(7)
C32 0.0338(10) 0.0332(9) 0.0291(9) 0.0139(7) 0.0164(7) 0.0182(8)
C33 0.0200(8) 0.0305(9) 0.0466(11) 0.0185(8) 0.0157(7) 0.0096(7)
C34 0.0158(7) 0.0215(8) 0.0342(9) 0.0093(7) 0.0047(6) 0.0046(6)
Co1 0.01359(9) 0.01288(9) 0.01377(9) 0.00409(7) 0.00062(7) -0.00186(7)
C35 0.0157(7) 0.0180(7) 0.0181(7) 0.0056(5) 0.0050(5) -0.0006(5)
O35 0.0190(5) 0.0333(7) 0.0217(6) 0.0080(5) -0.0022(4) -0.0024(5)
C36 0.0203(7) 0.0203(7) 0.0209(7) 0.0054(6) -0.0017(6) -0.0029(6)
O36 0.0401(8) 0.0183(6) 0.0410(8) 0.0109(5) -0.0095(6) -0.0007(5)
C37 0.0215(7) 0.0164(7) 0.0191(7) 0.0055(6) 0.0004(6) -0.0046(6)
O37 0.0311(7) 0.0252(6) 0.0257(6) 0.0054(5) 0.0122(5) -0.0013(5)
Co2 0.01524(9) 0.01588(10) 0.01396(9) 0.00551(7) -0.00210(7) -0.00218(7)
C38 0.0251(8) 0.0313(9) 0.0255(8) 0.0149(7) -0.0080(6) -0.0060(7)
O38 0.0312(7) 0.0593(10) 0.0523(9) 0.0326(8) -0.0171(7) -0.0225(7)
C39 0.0218(7) 0.0218(7) 0.0171(7) 0.0040(6) -0.0009(6) -0.0001(6)
O39 0.0378(7) 0.0270(6) 0.0324(7) 0.0105(5) -0.0014(6) 0.0098(5)
C40 0.0241(8) 0.0192(7) 0.0175(7) 0.0065(6) -0.0047(6) -0.0043(6)
O40 0.0334(7) 0.0303(6) 0.0183(6) 0.0021(5) 0.0030(5) 0.0012(5)
C41 0.0186(7) 0.0183(7) 0.0156(7) 0.0047(5) 0.0009(5) -0.0005(5)
C42 0.0233(8) 0.0180(7) 0.0195(7) 0.0038(6) -0.0004(6) 0.0035(6)
C43 0.0246(8) 0.0248(8) 0.0193(7) 0.0022(6) 0.0037(6) 0.0081(6)
C44 0.0233(8) 0.0267(8) 0.0142(7) 0.0043(6) 0.0055(6) 0.0040(6)
C44A 0.0186(7) 0.0192(7) 0.0128(6) 0.0037(5) 0.0011(5) -0.0008(5)
C44B 0.0193(7) 0.0175(7) 0.0121(6) 0.0033(5) 0.0013(5) -0.0015(5)
C45 0.0264(8) 0.0243(8) 0.0142(7) 0.0053(6) 0.0057(6) -0.0018(6)
C46 0.0328(9) 0.0233(8) 0.0160(7) 0.0082(6) 0.0015(6) -0.0043(6)
C47 0.0297(8) 0.0174(7) 0.0185(7) 0.0064(6) -0.0019(6) 0.0008(6)
C48 0.0213(7) 0.0188(7) 0.0149(7) 0.0032(5) 0.0010(5) 0.0001(6)
C48A 0.0174(7) 0.0151(6) 0.0113(6) 0.0018(5) 0.0003(5) -0.0025(5)
C49 0.0148(6) 0.0155(6) 0.0120(6) 0.0029(5) -0.0001(5) -0.0019(5)
C49A 0.0148(6) 0.0165(7) 0.0121(6) 0.0017(5) 0.0012(5) -0.0005(5)
C50 0.0138(6) 0.0130(6) 0.0142(6) 0.0022(5) -0.0013(5) -0.0004(5)
C51 0.0124(6) 0.0110(6) 0.0127(6) 0.0026(5) 0.0001(5) 0.0006(5)
C63 0.0139(6) 0.0143(6) 0.0107(6) 0.0004(5) 0.0023(5) -0.0022(5)
C64 0.0157(7) 0.0189(7) 0.0141(6) 0.0041(5) 0.0010(5) -0.0009(5)
C65 0.0148(7) 0.0278(8) 0.0161(7) 0.0023(6) 0.0000(5) -0.0032(6)
C66 0.0192(7) 0.0246(8) 0.0185(7) 0.0003(6) 0.0035(6) -0.0082(6)
C67 0.0252(8) 0.0165(7) 0.0221(8) 0.0030(6) 0.0035(6) -0.0043(6)
C68 0.0188(7) 0.0155(7) 0.0194(7) 0.0034(5) 0.0007(6) -0.0012(5)
C52 0.0112(6) 0.0118(6) 0.0114(6) 0.0035(5) 0.0021(5) 0.0000(5)
C52A 0.0138(6) 0.0114(6) 0.0111(6) 0.0017(5) 0.0023(5) -0.0021(5)
C55 0.0146(6) 0.0155(6) 0.0155(7) 0.0034(5) 0.0019(5) 0.0001(5)
C56 0.0139(7) 0.0211(7) 0.0207(7) 0.0029(6) 0.0065(5) 0.0002(5)
C57 0.0217(7) 0.0217(7) 0.0169(7) 0.0052(6) 0.0074(6) -0.0042(6)
C58 0.0212(7) 0.0164(7) 0.0142(6) 0.0058(5) 0.0028(5) -0.0022(5)
C58A 0.0148(6) 0.0117(6) 0.0137(6) 0.0023(5) 0.0022(5) -0.0014(5)
C58B 0.0155(6) 0.0111(6) 0.0140(6) 0.0029(5) 0.0011(5) -0.0014(5)
C59 0.0204(7) 0.0152(7) 0.0175(7) 0.0069(5) -0.0002(5) 0.0009(5)
C60 0.0187(7) 0.0177(7) 0.0228(7) 0.0064(6) -0.0022(6) 0.0044(6)
C61 0.0145(7) 0.0167(7) 0.0217(7) 0.0021(6) 0.0026(5) 0.0031(5)
C62 0.0143(6) 0.0132(6) 0.0149(6) 0.0021(5) 0.0022(5) -0.0003(5)
C62A 0.0126(6) 0.0106(6) 0.0128(6) 0.0021(5) 0.0003(5) 0.0002(5)
C53 0.0122(6) 0.0126(6) 0.0112(6) 0.0023(5) 0.0014(5) 0.0017(5)
C54 0.0145(6) 0.0122(6) 0.0137(6) 0.0031(5) 0.0023(5) 0.0008(5)
C69 0.0177(7) 0.0138(6) 0.0146(6) -0.0001(5) 0.0040(5) -0.0048(5)
C70 0.0195(7) 0.0185(7) 0.0317(9) 0.0051(6) 0.0108(6) -0.0007(6)
C71 0.0242(9) 0.0239(8) 0.0472(11) 0.0016(8) 0.0205(8) -0.0012(7)
C72 0.0326(9) 0.0319(9) 0.0282(9) -0.0027(7) 0.0182(8) -0.0139(8)
C73 0.0360(10) 0.0304(9) 0.0173(8) 0.0058(7) 0.0062(7) -0.0145(7)
C74 0.0238(8) 0.0208(7) 0.0160(7) 0.0043(6) 0.0026(6) -0.0063(6)
Co3 0.01345(9) 0.01202(9) 0.01198(9) 0.00182(7) 0.00116(7) -0.00005(7)
C75 0.0204(7) 0.0218(7) 0.0188(7) -0.0019(6) -0.0024(6) 0.0011(6)
O75 0.0276(7) 0.0378(8) 0.0359(7) -0.0050(6) -0.0105(6) 0.0129(6)
C76 0.0191(7) 0.0149(6) 0.0151(6) 0.0030(5) -0.0008(5) 0.0042(5)
O76 0.0282(6) 0.0266(6) 0.0201(6) 0.0096(5) 0.0089(5) 0.0058(5)
C77 0.0262(8) 0.0205(7) 0.0196(7) 0.0047(6) -0.0017(6) -0.0031(6)
O77 0.0537(9) 0.0196(6) 0.0389(8) 0.0043(6) -0.0136(7) -0.0133(6)
Co4 0.01465(9) 0.01226(9) 0.01425(9) 0.00435(7) 0.00248(7) 0.00281(7)
C78 0.0156(7) 0.0176(7) 0.0216(7) 0.0086(6) 0.0056(5) 0.0043(5)
O78 0.0204(5) 0.0285(6) 0.0219(6) 0.0077(5) -0.0018(4) 0.0028(5)
C79 0.0256(8) 0.0179(7) 0.0220(8) 0.0057(6) 0.0005(6) 0.0045(6)
O79 0.0502(8) 0.0164(6) 0.0385(8) 0.0095(5) -0.0026(6) -0.0007(6)
C80 0.0230(7) 0.0186(7) 0.0201(7) 0.0068(6) 0.0019(6) 0.0085(6)
O80 0.0269(6) 0.0306(6) 0.0271(6) 0.0107(5) 0.0125(5) 0.0123(5)

loop_
_atom_type_symbol
_atom_type_description
_atom_type_scat_dispersion_real
_atom_type_scat_dispersion_imag
_atom_type_scat_source
C C 0.0033 0.0016 'International Tables Vol C Tables 4.2.6.8 and 6.1.1.4'
H H 0.0000 0.0000 'International Tables Vol C Tables 4.2.6.8 and 6.1.1.4'
O O 0.0106 0.0060 'International Tables Vol C Tables 4.2.6.8 and 6.1.1.4'
Co Co 0.3494 0.9721 'International Tables Vol C Tables 4.2.6.8 and 6.1.1.4'

loop_
_geom_angle_atom_site_label_1
_geom_angle_atom_site_label_2
_geom_angle_atom_site_label_3
_geom_angle
C9A C1 C2 118.83(14)
C9A C1 H1 119.7(12)
C2 C1 H1 121.3(12)
C1 C2 C3 120.48(15)
C1 C2 H2 120.3(12)
C3 C2 H2 119.2(12)
C4 C3 C2 121.06(14)
C4 C3 H3 119.7(11)
C2 C3 H3 119.2(11)
C4A C4 C3 118.52(14)
C4A C4 H4 119.9(13)
C3 C4 H4 121.5(13)
C4 C4A C9A 120.49(14)
C4 C4A C4B 131.06(14)
C9A C4A C4B 108.34(13)
C5 C4B C8A 120.49(14)
C5 C4B C4A 130.82(14)
C8A C4B C4A 108.66(13)
C4B C5 C6 118.55(15)
C4B C5 H5 120.9(12)
C6 C5 H5 120.5(12)
C7 C6 C5 120.72(15)
C7 C6 H6 118.4(13)
C5 C6 H6 120.8(13)
C6 C7 C8 121.01(15)
C6 C7 H7 119.7(12)
C8 C7 H7 119.3(12)
C8A C8 C7 118.47(15)
C8A C8 H8 121.5(12)
C7 C8 H8 120.0(12)
C8 C8A C4B 120.70(14)
C8 C8A C9 130.72(14)
C4B C8A C9 108.55(13)
C10 C9 C9A 128.68(14)
C10 C9 C8A 125.85(14)
C9A C9 C8A 105.46(12)
C1 C9A C4A 120.61(14)
C1 C9A C9 130.47(13)
C4A C9A C9 108.87(13)
C11 C10 C9 171.57(15)
C10 C11 C23 117.04(12)
C10 C11 C12 123.80(13)
C23 C11 C12 119.06(12)
C24 C23 C28 119.02(13)
C24 C23 C11 121.29(13)
C28 C23 C11 119.68(13)
C25 C24 C23 120.26(14)
C25 C24 H24 120.5(12)
C23 C24 H24 119.2(12)
C24 C25 C26 120.30(14)
C24 C25 H25 120.4(12)
C26 C25 H25 119.3(12)
C27 C26 C25 119.98(14)
C27 C26 H26 120.7(11)
C25 C26 H26 119.3(11)
C26 C27 C28 119.79(14)
C26 C27 H27 120.1(12)
C28 C27 H27 120.1(12)
C27 C28 C23 120.63(14)
C27 C28 H28 120.1(12)
C23 C28 H28 119.3(12)
C13 C12 C12A 109.00(11)
C13 C12 C22A 109.28(11)
C12A C12 C22A 101.04(11)
C13 C12 C11 111.48(11)
C12A C12 C11 111.37(11)
C22A C12 C11 114.13(11)
C15 C12A C18A 120.17(13)
C15 C12A C12 129.30(13)
C18A C12A C12 110.52(12)
C12A C15 C16 118.73(14)
C12A C15 H15 121.5(12)
C16 C15 H15 119.7(12)
C17 C16 C15 120.91(15)
C17 C16 H16 119.3(14)
C15 C16 H16 119.8(14)
C18 C17 C16 120.55(15)
C18 C17 H17 118.7(13)
C16 C17 H17 120.7(14)
C18A C18 C17 118.72(15)
C18A C18 H18 123.5(13)
C17 C18 H18 117.8(13)
C18 C18A C12A 120.86(14)
C18 C18A C18B 130.54(14)
C12A C18A C18B 108.57(12)
C19 C18B C22A 121.07(14)
C19 C18B C18A 130.02(14)
C22A C18B C18A 108.88(12)
C18B C19 C20 118.67(16)
C18B C19 H19 118.4(13)
C20 C19 H19 122.9(13)
C19 C20 C21 120.58(15)
C19 C20 H20 119.1(13)
C21 C20 H20 120.3(13)
C20 C21 C22 120.78(15)
C20 C21 H21 120.2(14)
C22 C21 H21 119.0(14)
C22A C22 C21 118.62(15)
C22A C22 H22 122.2(11)
C21 C22 H22 119.1(11)
C22 C22A C18B 120.28(13)
C22 C22A C12 129.15(13)
C18B C22A C12 110.58(12)
C14 C13 C12 142.59(13)
C14 C13 Co2 71.22(9)
C12 C13 Co2 132.23(10)
C14 C13 Co1 69.70(8)
C12 C13 Co1 135.79(10)
Co2 C13 Co1 77.19(5)
C13 C14 C29 144.70(14)
C13 C14 Co1 70.35(8)
C29 C14 Co1 134.33(11)
C13 C14 Co2 68.85(8)
C29 C14 Co2 132.95(10)
Co1 C14 Co2 76.69(5)
C30 C29 C34 118.40(14)
C30 C29 C14 121.31(14)
C34 C29 C14 120.28(14)
C29 C30 C31 120.84(16)
C29 C30 H30 117.6(11)
C31 C30 H30 121.5(11)
C32 C31 C30 120.12(17)
C32 C31 H31 120.8(15)
C30 C31 H31 119.1(15)
C31 C32 C33 119.70(16)
C31 C32 H32 121.6(14)
C33 C32 H32 118.7(14)
C32 C33 C34 120.49(17)
C32 C33 H33 121.1(14)
C34 C33 H33 118.4(14)
C33 C34 C29 120.41(17)
C33 C34 H34 119.8(12)
C29 C34 H34 119.7(12)
C35 Co1 C37 96.76(7)
C35 Co1 C36 100.27(7)
C37 Co1 C36 101.79(7)
C35 Co1 C14 105.17(6)
C37 Co1 C14 144.91(6)
C36 Co1 C14 100.85(7)
C35 Co1 C13 101.84(6)
C37 Co1 C13 109.25(6)
C36 Co1 C13 139.05(7)
C14 Co1 C13 39.95(6)
C35 Co1 Co2 152.39(5)
C37 Co1 Co2 97.80(5)
C36 Co1 Co2 99.54(5)
C14 Co1 Co2 52.01(4)
C13 Co1 Co2 51.07(4)
O35 C35 Co1 177.55(13)
O36 C36 Co1 179.12(15)
O37 C37 Co1 178.09(14)
C38 Co2 C40 98.19(8)
C38 Co2 C39 96.25(8)
C40 Co2 C39 106.85(7)
C38 Co2 C13 103.92(7)
C40 Co2 C13 103.10(6)
C39 Co2 C13 140.83(7)
C38 Co2 C14 104.99(7)
C40 Co2 C14 139.94(6)
C39 Co2 C14 102.62(7)
C13 Co2 C14 39.93(6)
C38 Co2 Co1 153.94(5)
C40 Co2 Co1 96.92(5)
C39 Co2 Co1 99.54(5)
C13 Co2 Co1 51.74(4)
C14 Co2 Co1 51.30(4)
O38 C38 Co2 176.73(16)
O39 C39 Co2 177.11(15)
O40 C40 Co2 178.27(15)
C49A C41 C42 118.35(14)
C49A C41 H41 118.9(11)
C42 C41 H41 122.5(11)
C41 C42 C43 120.94(15)
C41 C42 H42 120.5(12)
C43 C42 H42 118.5(12)
C44 C43 C42 120.72(15)
C44 C43 H43 120.7(13)
C42 C43 H43 118.6(13)
C44A C44 C43 118.76(15)
C44A C44 H44 120.9(13)
C43 C44 H44 120.3(13)
C44 C44A C49A 120.14(14)
C44 C44A C44B 131.31(14)
C49A C44A C44B 108.36(13)
C45 C44B C48A 120.73(14)
C45 C44B C44A 130.31(14)
C48A C44B C44A 108.91(12)
C44B C45 C46 118.85(15)
C44B C45 H45 120.0(14)
C46 C45 H45 121.1(14)
C45 C46 C47 120.60(15)
C45 C46 H46 120.4(12)
C47 C46 H46 119.0(12)
C46 C47 C48 120.91(15)
C46 C47 H47 119.2(13)
C48 C47 H47 119.9(13)
C48A C48 C47 118.77(15)
C48A C48 H48 119.6(13)
C47 C48 H48 121.6(13)
C48 C48A C44B 120.06(13)
C48 C48A C49 131.63(14)
C44B C48A C49 108.31(13)
C50 C49 C48A 131.62(14)
C50 C49 C49A 122.93(13)
C48A C49 C49A 105.36(12)
C41 C49A C44A 121.08(14)
C41 C49A C49 129.96(13)
C44A C49A C49 108.74(13)
C51 C50 C49 168.50(15)
C50 C51 C63 119.13(12)
C50 C51 C52 122.98(12)
C63 C51 C52 117.75(11)
C64 C63 C68 119.30(13)
C64 C63 C51 121.20(13)
C68 C63 C51 119.49(13)
C63 C64 C65 120.42(14)
C63 C64 H64 119.1(12)
C65 C64 H64 120.4(12)
C66 C65 C64 119.94(15)
C66 C65 H65 118.6(13)
C64 C65 H65 121.4(13)
C67 C66 C65 119.90(14)
C67 C66 H66 119.6(12)
C65 C66 H66 120.5(12)
C68 C67 C66 120.25(15)
C68 C67 H67 119.0(12)
C66 C67 H67 120.8(12)
C67 C68 C63 120.18(15)
C67 C68 H68 119.3(12)
C63 C68 H68 120.5(12)
C53 C52 C52A 108.97(11)
C53 C52 C62A 108.80(11)
C52A C52 C62A 101.10(11)
C53 C52 C51 111.43(11)
C52A C52 C51 113.93(11)
C62A C52 C51 112.05(11)
C55 C52A C58A 120.40(13)
C55 C52A C52 128.99(13)
C58A C52A C52 110.59(12)
C52A C55 C56 118.88(14)
C52A C55 H55 120.1(12)
C56 C55 H55 121.0(12)
C57 C56 C55 120.64(14)
C57 C56 H56 122.5(12)
C55 C56 H56 116.8(12)
C56 C57 C58 120.78(14)
C56 C57 H57 120.7(14)
C58 C57 H57 118.4(13)
C57 C58 C58A 118.61(14)
C57 C58 H58 120.3(11)
C58A C58 H58 121.1(11)
C58 C58A C52A 120.68(13)
C58 C58A C58B 130.45(13)
C52A C58A C58B 108.84(12)
C59 C58B C62A 120.33(13)
C59 C58B C58A 131.17(13)
C62A C58B C58A 108.48(12)
C60 C59 C58B 118.73(14)
C60 C59 H59 121.5(12)
C58B C59 H59 119.7(12)
C59 C60 C61 120.93(14)
C59 C60 H60 118.8(12)
C61 C60 H60 120.3(12)
C60 C61 C62 120.44(14)
C60 C61 H61 121.2(11)
C62 C61 H61 118.3(12)
C62A C62 C61 118.66(13)
C62A C62 H62 122.3(11)
C61 C62 H62 119.0(11)
C62 C62A C58B 120.85(13)
C62 C62A C52 128.63(12)
C58B C62A C52 110.51(12)
C54 C53 C52 143.50(13)
C54 C53 Co3 71.53(8)
C52 C53 Co3 131.44(10)
C54 C53 Co4 69.31(8)
C52 C53 Co4 135.64(10)
Co3 C53 Co4 77.36(5)
C53 C54 C69 145.24(14)
C53 C54 Co4 70.68(8)
C69 C54 Co4 134.98(11)
C53 C54 Co3 68.72(8)
C69 C54 Co3 131.32(11)
Co4 C54 Co3 76.94(5)
C74 C69 C70 118.45(14)
C74 C69 C54 121.17(14)
C70 C69 C54 120.38(14)
C71 C70 C69 120.47(17)
C71 C70 H70 122.7(12)
C69 C70 H70 116.9(12)
C70 C71 C72 120.43(18)
C70 C71 H71 119.0(15)
C72 C71 H71 120.5(15)
C73 C72 C71 119.49(16)
C73 C72 H72 118.9(15)
C71 C72 H72 121.6(15)
C72 C73 C74 120.57(17)
C72 C73 H73 121.0(14)
C74 C73 H73 118.4(14)
C73 C74 C69 120.53(17)
C73 C74 H74 119.7(12)
C69 C74 H74 119.7(12)
C75 Co3 C77 99.21(8)
C75 Co3 C76 98.81(7)
C77 Co3 C76 103.46(7)
C75 Co3 C53 103.76(6)
C77 Co3 C53 140.91(7)
C76 Co3 C53 103.74(6)
C75 Co3 C54 102.53(7)
C77 Co3 C54 104.56(7)
C76 Co3 C54 141.23(6)
C53 Co3 C54 39.75(6)
C75 Co3 Co4 152.11(5)
C77 Co3 Co4 96.30(5)
C76 Co3 Co4 99.93(5)
C53 Co3 Co4 51.58(4)
C54 Co3 Co4 50.84(4)
O75 C75 Co3 177.52(15)
O76 C76 Co3 178.76(15)
O77 C77 Co3 177.82(17)
C78 Co4 C80 97.26(7)
C78 Co4 C79 101.44(7)
C80 Co4 C79 102.37(7)
C78 Co4 C54 104.33(6)
C80 Co4 C54 144.57(6)
C79 Co4 C54 100.47(7)
C78 Co4 C53 100.16(6)
C80 Co4 C53 109.04(6)
C79 Co4 C53 138.92(7)
C54 Co4 C53 40.01(6)
C78 Co4 Co3 150.88(5)
C80 Co4 Co3 97.05(5)
C79 Co4 Co3 100.07(5)
C54 Co4 Co3 52.22(4)
C53 Co4 Co3 51.06(4)
O78 C78 Co4 177.85(14)
O79 C79 Co4 177.14(16)
O80 C80 Co4 179.41(14)

loop_
_geom_bond_atom_site_label_1
_geom_bond_atom_site_label_2
_geom_bond_distance
C1 C9A 1.384(2)
C1 C2 1.390(2)
C1 H1 0.954(19)
C2 C3 1.395(2)
C2 H2 0.931(19)
C3 C4 1.390(2)
C3 H3 0.981(19)
C4 C4A 1.387(2)
C4 H4 0.94(2)
C4A C9A 1.408(2)
C4A C4B 1.468(2)
C4B C5 1.389(2)
C4B C8A 1.408(2)
C5 C6 1.391(2)
C5 H5 0.94(2)
C6 C7 1.390(2)
C6 H6 0.91(2)
C7 C8 1.393(2)
C7 H7 0.92(2)
C8 C8A 1.382(2)
C8 H8 0.91(2)
C8A C9 1.486(2)
C9 C10 1.316(2)
C9 C9A 1.482(2)
C10 C11 1.310(2)
C11 C23 1.4933(19)
C11 C12 1.5467(19)
C23 C24 1.395(2)
C23 C28 1.395(2)
C24 C25 1.388(2)
C24 H24 0.94(2)
C25 C26 1.388(2)
C25 H25 0.96(2)
C26 C27 1.386(2)
C26 H26 0.989(19)
C27 C28 1.392(2)
C27 H27 0.96(2)
C28 H28 0.891(18)
C12 C13 1.5170(19)
C12 C12A 1.5316(19)
C12 C22A 1.5327(19)
C12A C15 1.3862(19)
C12A C18A 1.401(2)
C15 C16 1.393(2)
C15 H15 0.944(19)
C16 C17 1.389(2)
C16 H16 0.90(2)
C17 C18 1.388(2)
C17 H17 0.93(2)
C18 C18A 1.387(2)
C18 H18 0.95(2)
C18A C18B 1.467(2)
C18B C19 1.386(2)
C18B C22A 1.396(2)
C19 C20 1.387(2)
C19 H19 0.94(2)
C20 C21 1.390(3)
C20 H20 0.93(2)
C21 C22 1.396(2)
C21 H21 0.93(2)
C22 C22A 1.386(2)
C22 H22 0.943(19)
C13 C14 1.346(2)
C13 Co2 1.9556(14)
C13 Co1 1.9741(14)
C14 C29 1.467(2)
C14 Co1 1.9659(14)
C14 Co2 1.9853(14)
C29 C30 1.390(2)
C29 C34 1.403(2)
C30 C31 1.393(2)
C30 H30 0.97(2)
C31 C32 1.381(3)
C31 H31 0.94(2)
C32 C33 1.384(3)
C32 H32 0.94(2)
C33 C34 1.386(2)
C33 H33 0.94(2)
C34 H34 0.97(2)
Co1 C35 1.7856(16)
Co1 C37 1.8283(16)
Co1 C36 1.8305(16)
Co1 Co2 2.4514(3)
C35 O35 1.1348(19)
C36 O36 1.127(2)
C37 O37 1.130(2)
Co2 C38 1.7945(17)
Co2 C40 1.8241(17)
Co2 C39 1.8246(16)
C38 O38 1.134(2)
C39 O39 1.134(2)
C40 O40 1.134(2)
C41 C49A 1.388(2)
C41 C42 1.390(2)
C41 H41 0.939(18)
C42 C43 1.394(2)
C42 H42 0.94(2)
C43 C44 1.392(2)
C43 H43 0.97(2)
C44 C44A 1.391(2)
C44 H44 0.93(2)
C44A C49A 1.405(2)
C44A C44B 1.461(2)
C44B C45 1.386(2)
C44B C48A 1.409(2)
C45 C46 1.386(2)
C45 H45 0.93(2)
C46 C47 1.391(2)
C46 H46 0.97(2)
C47 C48 1.394(2)
C47 H47 0.92(2)
C48 C48A 1.386(2)
C48 H48 0.98(2)
C48A C49 1.482(2)
C49 C50 1.320(2)
C49 C49A 1.488(2)
C50 C51 1.309(2)
C51 C63 1.4963(19)
C51 C52 1.5479(19)
C63 C64 1.391(2)
C63 C68 1.398(2)
C64 C65 1.392(2)
C64 H64 0.92(2)
C65 C66 1.390(2)
C65 H65 0.95(2)
C66 C67 1.388(2)
C66 H66 0.94(2)
C67 C68 1.388(2)
C67 H67 0.96(2)
C68 H68 0.94(2)
C52 C53 1.5198(19)
C52 C52A 1.5286(18)
C52 C62A 1.5354(19)
C52A C55 1.382(2)
C52A C58A 1.3989(19)
C55 C56 1.398(2)
C55 H55 0.938(19)
C56 C57 1.386(2)
C56 H56 0.93(2)
C57 C58 1.390(2)
C57 H57 0.91(2)
C58 C58A 1.3929(19)
C58 H58 0.959(19)
C58A C58B 1.470(2)
C58B C59 1.394(2)
C58B C62A 1.4010(19)
C59 C60 1.388(2)
C59 H59 0.941(19)
C60 C61 1.394(2)
C60 H60 0.96(2)
C61 C62 1.398(2)
C61 H61 0.97(2)
C62 C62A 1.3846(19)
C62 H62 0.962(19)
C53 C54 1.3419(19)
C53 Co3 1.9554(14)
C53 Co4 1.9697(14)
C54 C69 1.4674(19)
C54 Co4 1.9525(14)
C54 Co3 1.9903(14)
C69 C74 1.394(2)
C69 C70 1.400(2)
C70 C71 1.385(2)
C70 H70 0.95(2)
C71 C72 1.388(3)
C71 H71 0.89(2)
C72 C73 1.377(3)
C72 H72 0.90(2)
C73 C74 1.389(2)
C73 H73 0.93(2)
C74 H74 0.93(2)
Co3 C75 1.7951(16)
Co3 C77 1.8106(16)
Co3 C76 1.8142(15)
Co3 Co4 2.4530(3)
C75 O75 1.137(2)
C76 O76 1.1376(19)
C77 O77 1.137(2)
Co4 C78 1.7854(16)
Co4 C80 1.8253(16)
Co4 C79 1.8356(16)
C78 O78 1.1359(19)
C79 O79 1.129(2)
C80 O80 1.1334(19)

loop_
_geom_torsion_atom_site_label_1
_geom_torsion_atom_site_label_2
_geom_torsion_atom_site_label_3
_geom_torsion_atom_site_label_4
_geom_torsion
C9A C1 C2 C3 0.4(2)
C1 C2 C3 C4 -0.1(2)
C2 C3 C4 C4A -0.5(2)
C3 C4 C4A C9A 0.8(2)
C3 C4 C4A C4B -175.05(15)
C4 C4A C4B C5 -2.3(3)
C9A C4A C4B C5 -178.56(15)
C4 C4A C4B C8A 175.50(15)
C9A C4A C4B C8A -0.73(16)
C8A C4B C5 C6 -1.8(2)
C4A C4B C5 C6 175.85(15)
C4B C5 C6 C7 -0.4(2)
C5 C6 C7 C8 1.9(2)
C6 C7 C8 C8A -1.2(2)
C7 C8 C8A C4B -1.0(2)
C7 C8 C8A C9 -178.84(14)
C5 C4B C8A C8 2.5(2)
C4A C4B C8A C8 -175.56(13)
C5 C4B C8A C9 -179.22(13)
C4A C4B C8A C9 2.69(16)
C8 C8A C9 C10 -6.7(3)
C4B C8A C9 C10 175.30(14)
C8 C8A C9 C9A 174.49(15)
C4B C8A C9 C9A -3.53(15)
C2 C1 C9A C4A -0.1(2)
C2 C1 C9A C9 177.09(14)
C4 C4A C9A C1 -0.5(2)
C4B C4A C9A C1 176.20(13)
C4 C4A C9A C9 -178.24(13)
C4B C4A C9A C9 -1.53(16)
C10 C9 C9A C1 6.9(3)
C8A C9 C9A C1 -174.36(15)
C10 C9 C9A C4A -175.70(15)
C8A C9 C9A C4A 3.08(15)
C10 C11 C23 C24 -118.13(16)
C12 C11 C23 C24 58.35(18)
C10 C11 C23 C28 60.84(19)
C12 C11 C23 C28 -122.68(14)
C28 C23 C24 C25 -0.9(2)
C11 C23 C24 C25 178.06(13)
C23 C24 C25 C26 0.3(2)
C24 C25 C26 C27 0.8(2)
C25 C26 C27 C28 -1.3(2)
C26 C27 C28 C23 0.7(2)
C24 C23 C28 C27 0.4(2)
C11 C23 C28 C27 -178.57(13)
C10 C11 C12 C13 -51.16(18)
C23 C11 C12 C13 132.62(13)
C10 C11 C12 C12A 70.83(18)
C23 C11 C12 C12A -105.40(14)
C10 C11 C12 C22A -175.56(14)
C23 C11 C12 C22A 8.22(18)
C13 C12 C12A C15 70.25(18)
C22A C12 C12A C15 -174.73(14)
C11 C12 C12A C15 -53.16(19)
C13 C12 C12A C18A -108.74(13)
C22A C12 C12A C18A 6.29(15)
C11 C12 C12A C18A 127.86(13)
C18A C12A C15 C16 2.6(2)
C12 C12A C15 C16 -176.25(14)
C12A C15 C16 C17 -1.3(2)
C15 C16 C17 C18 -0.8(3)
C16 C17 C18 C18A 1.6(3)
C17 C18 C18A C12A -0.2(2)
C17 C18 C18A C18B -178.06(16)
C15 C12A C18A C18 -1.9(2)
C12 C12A C18A C18 177.16(14)
C15 C12A C18A C18B 176.34(13)
C12 C12A C18A C18B -4.57(16)
C18 C18A C18B C19 0.8(3)
C12A C18A C18B C19 -177.26(16)
C18 C18A C18B C22A 178.64(16)
C12A C18A C18B C22A 0.59(17)
C22A C18B C19 C20 -0.9(2)
C18A C18B C19 C20 176.77(16)
C18B C19 C20 C21 0.0(3)
C19 C20 C21 C22 0.4(3)
C20 C21 C22 C22A 0.0(2)
C21 C22 C22A C18B -0.8(2)
C21 C22 C22A C12 178.68(14)
C19 C18B C22A C22 1.2(2)
C18A C18B C22A C22 -176.83(13)
C19 C18B C22A C12 -178.31(13)
C18A C18B C22A C12 3.62(16)
C13 C12 C22A C22 -70.61(18)
C12A C12 C22A C22 174.58(14)
C11 C12 C22A C22 54.96(19)
C13 C12 C22A C18B 108.89(13)
C12A C12 C22A C18B -5.92(14)
C11 C12 C22A C18B -125.54(13)
C12A C12 C13 C14 -70.9(2)
C22A C12 C13 C14 179.54(18)
C11 C12 C13 C14 52.5(2)
C12A C12 C13 Co2 47.21(17)
C22A C12 C13 Co2 -62.36(16)
C11 C12 C13 Co2 170.56(10)
C12A C12 C13 Co1 167.45(11)
C22A C12 C13 Co1 57.88(17)
C11 C12 C13 Co1 -69.21(17)
C12 C13 C14 C29 0.5(4)
Co2 C13 C14 C29 -135.9(2)
Co1 C13 C14 C29 141.2(2)
C12 C13 C14 Co1 -140.7(2)
Co2 C13 C14 Co1 82.88(4)
C12 C13 C14 Co2 136.4(2)
Co1 C13 C14 Co2 -82.88(4)
C13 C14 C29 C30 -119.6(2)
Co1 C14 C29 C30 4.8(2)
Co2 C14 C29 C30 122.85(15)
C13 C14 C29 C34 59.4(3)
Co1 C14 C29 C34 -176.10(12)
Co2 C14 C29 C34 -58.1(2)
C34 C29 C30 C31 -1.9(2)
C14 C29 C30 C31 177.17(14)
C29 C30 C31 C32 0.8(2)
C30 C31 C32 C33 0.0(3)
C31 C32 C33 C34 0.4(3)
C32 C33 C34 C29 -1.5(3)
C30 C29 C34 C33 2.2(2)
C14 C29 C34 C33 -176.86(15)
C13 C14 Co1 C35 90.43(10)
C29 C14 Co1 C35 -59.19(15)
Co2 C14 Co1 C35 162.41(6)
C13 C14 Co1 C37 -36.29(15)
C29 C14 Co1 C37 174.08(13)
Co2 C14 Co1 C37 35.69(12)
C13 C14 Co1 C36 -165.68(9)
C29 C14 Co1 C36 44.70(15)
Co2 C14 Co1 C36 -93.70(6)
C29 C14 Co1 C13 -149.62(19)
Co2 C14 Co1 C13 71.98(8)
C13 C14 Co1 Co2 -71.98(8)
C29 C14 Co1 Co2 138.39(16)
C14 C13 Co1 C35 -99.56(9)
C12 C13 Co1 C35 46.98(15)
Co2 C13 Co1 C35 -174.02(6)
C14 C13 Co1 C37 158.87(9)
C12 C13 Co1 C37 -54.59(15)
Co2 C13 Co1 C37 84.41(7)
C14 C13 Co1 C36 21.76(14)
C12 C13 Co1 C36 168.30(13)
Co2 C13 Co1 C36 -52.70(11)
C12 C13 Co1 C14 146.54(19)
Co2 C13 Co1 C14 -74.46(8)
C14 C13 Co1 Co2 74.46(8)
C12 C13 Co1 Co2 -139.00(16)
C14 C13 Co2 C38 96.83(10)
C12 C13 Co2 C38 -48.69(15)
Co1 C13 Co2 C38 169.47(7)
C14 C13 Co2 C40 -161.15(9)
C12 C13 Co2 C40 53.33(14)
Co1 C13 Co2 C40 -88.51(6)
C14 C13 Co2 C39 -21.97(14)
C12 C13 Co2 C39 -167.49(12)
Co1 C13 Co2 C39 50.67(11)
C12 C13 Co2 C14 -145.52(18)
Co1 C13 Co2 C14 72.63(8)
C14 C13 Co2 Co1 -72.63(8)
C12 C13 Co2 Co1 141.84(15)
C13 C14 Co2 C38 -93.91(10)
C29 C14 Co2 C38 52.75(16)
Co1 C14 Co2 C38 -167.71(7)
C13 C14 Co2 C40 29.28(14)
C29 C14 Co2 C40 175.94(13)
Co1 C14 Co2 C40 -44.52(11)
C13 C14 Co2 C39 165.99(9)
C29 C14 Co2 C39 -47.35(15)
Co1 C14 Co2 C39 92.19(6)
C29 C14 Co2 C13 146.66(18)
Co1 C14 Co2 C13 -73.80(8)
C13 C14 Co2 Co1 73.80(8)
C29 C14 Co2 Co1 -139.54(16)
C35 Co1 Co2 C38 -11.11(18)
C37 Co1 Co2 C38 -132.31(15)
C36 Co1 Co2 C38 124.26(15)
C14 Co1 Co2 C38 27.90(15)
C13 Co1 Co2 C38 -23.82(15)
C35 Co1 Co2 C40 113.96(12)
C37 Co1 Co2 C40 -7.25(7)
C36 Co1 Co2 C40 -110.67(7)
C14 Co1 Co2 C40 152.96(7)
C13 Co1 Co2 C40 101.24(7)
C35 Co1 Co2 C39 -137.59(12)
C37 Co1 Co2 C39 101.20(7)
C36 Co1 Co2 C39 -2.22(7)
C14 Co1 Co2 C39 -98.59(7)
C13 Co1 Co2 C39 -150.30(7)
C35 Co1 Co2 C13 12.71(12)
C37 Co1 Co2 C13 -108.49(7)
C36 Co1 Co2 C13 148.09(8)
C14 Co1 Co2 C13 51.72(7)
C35 Co1 Co2 C14 -39.00(12)
C37 Co1 Co2 C14 -160.21(7)
C36 Co1 Co2 C14 96.37(7)
C13 Co1 Co2 C14 -51.72(7)
C49A C41 C42 C43 1.3(2)
C41 C42 C43 C44 -0.7(3)
C42 C43 C44 C44A -0.7(2)
C43 C44 C44A C49A 1.4(2)
C43 C44 C44A C44B -172.92(16)
C44 C44A C44B C45 -6.0(3)
C49A C44A C44B C45 179.17(16)
C44 C44A C44B C48A 171.65(16)
C49A C44A C44B C48A -3.20(17)
C48A C44B C45 C46 -2.5(2)
C44A C44B C45 C46 174.87(15)
C44B C45 C46 C47 0.0(2)
C45 C46 C47 C48 1.6(3)
C46 C47 C48 C48A -0.8(2)
C47 C48 C48A C44B -1.7(2)
C47 C48 C48A C49 178.30(15)
C45 C44B C48A C48 3.4(2)
C44A C44B C48A C48 -174.51(13)
C45 C44B C48A C49 -176.61(14)
C44A C44B C48A C49 5.49(16)
C48 C48A C49 C50 -9.2(3)
C44B C48A C49 C50 170.78(15)
C48 C48A C49 C49A 174.42(15)
C44B C48A C49 C49A -5.59(15)
C42 C41 C49A C44A -0.6(2)
C42 C41 C49A C49 173.44(15)
C44 C44A C49A C41 -0.8(2)
C44B C44A C49A C41 174.73(13)
C44 C44A C49A C49 -175.95(14)
C44B C44A C49A C49 -0.42(16)
C50 C49 C49A C41 12.3(2)
C48A C49 C49A C41 -170.93(15)
C50 C49 C49A C44A -173.13(14)
C48A C49 C49A C44A 3.64(16)
C50 C51 C63 C64 -64.83(19)
C52 C51 C63 C64 119.43(15)
C50 C51 C63 C68 116.12(16)
C52 C51 C63 C68 -59.62(18)
C68 C63 C64 C65 0.2(2)
C51 C63 C64 C65 -178.82(13)
C63 C64 C65 C66 -0.6(2)
C64 C65 C66 C67 0.6(2)
C65 C66 C67 C68 -0.2(2)
C66 C67 C68 C63 -0.2(2)
C64 C63 C68 C67 0.2(2)
C51 C63 C68 C67 179.26(14)
C50 C51 C52 C53 48.77(18)
C63 C51 C52 C53 -135.67(12)
C50 C51 C52 C52A 172.56(13)
C63 C51 C52 C52A -11.88(17)
C50 C51 C52 C62A -73.42(17)
C63 C51 C52 C62A 102.14(14)
C53 C52 C52A C55 70.62(18)
C62A C52 C52A C55 -174.87(14)
C51 C52 C52A C55 -54.49(19)
C53 C52 C52A C58A -107.91(13)
C62A C52 C52A C58A 6.59(14)
C51 C52 C52A C58A 126.97(13)
C58A C52A C55 C56 0.7(2)
C52 C52A C55 C56 -177.67(14)
C52A C55 C56 C57 0.3(2)
C55 C56 C57 C58 -0.7(2)
C56 C57 C58 C58A 0.1(2)
C57 C58 C58A C52A 0.9(2)
C57 C58 C58A C58B -176.96(14)
C55 C52A C58A C58 -1.3(2)
C52 C52A C58A C58 177.34(13)
C55 C52A C58A C58B 176.94(12)
C52 C52A C58A C58B -4.38(16)
C58 C58A C58B C59 -0.3(3)
C52A C58A C58B C59 -178.37(15)
C58 C58A C58B C62A 177.97(15)
C52A C58A C58B C62A -0.08(16)
C62A C58B C59 C60 0.4(2)
C58A C58B C59 C60 178.56(14)
C58B C59 C60 C61 -1.5(2)
C59 C60 C61 C62 0.3(2)
C60 C61 C62 C62A 2.1(2)
C61 C62 C62A C58B -3.2(2)
C61 C62 C62A C52 175.56(13)
C59 C58B C62A C62 2.0(2)
C58A C58B C62A C62 -176.54(13)
C59 C58B C62A C52 -177.00(13)
C58A C58B C62A C52 4.48(15)
C53 C52 C62A C62 -70.89(18)
C52A C52 C62A C62 174.48(14)
C51 C52 C62A C62 52.78(19)
C53 C52 C62A C58B 107.98(13)
C52A C52 C62A C58B -6.64(14)
C51 C52 C62A C58B -128.35(12)
C52A C52 C53 C54 176.02(19)
C62A C52 C53 C54 66.6(2)
C51 C52 C53 C54 -57.4(2)
C52A C52 C53 Co3 57.17(16)
C62A C52 C53 Co3 -52.22(16)
C51 C52 C53 Co3 -176.26(10)
C52A C52 C53 Co4 -61.84(17)
C62A C52 C53 Co4 -171.23(11)
C51 C52 C53 Co4 64.73(17)
C52 C53 C54 C69 -3.2(4)
Co3 C53 C54 C69 133.0(2)
Co4 C53 C54 C69 -144.0(2)
C52 C53 C54 Co4 140.7(2)
Co3 C53 C54 Co4 -83.08(4)
C52 C53 C54 Co3 -136.2(2)
Co4 C53 C54 Co3 83.08(4)
C53 C54 C69 C74 126.2(2)
Co4 C54 C69 C74 -2.1(2)
Co3 C54 C69 C74 -119.00(15)
C53 C54 C69 C70 -53.8(3)
Co4 C54 C69 C70 177.88(12)
Co3 C54 C69 C70 60.9(2)
C74 C69 C70 C71 -2.7(2)
C54 C69 C70 C71 177.30(16)
C69 C70 C71 C72 1.1(3)
C70 C71 C72 C73 1.0(3)
C71 C72 C73 C74 -1.5(3)
C72 C73 C74 C69 -0.2(3)
C70 C69 C74 C73 2.3(2)
C54 C69 C74 C73 -177.79(14)
C54 C53 Co3 C75 -93.15(10)
C52 C53 Co3 C75 53.52(14)
Co4 C53 Co3 C75 -165.28(6)
C54 C53 Co3 C77 31.09(14)
C52 C53 Co3 C77 177.76(12)
Co4 C53 Co3 C77 -41.04(12)
C54 C53 Co3 C76 164.01(9)
C52 C53 Co3 C76 -49.32(14)
Co4 C53 Co3 C76 91.88(6)
C52 C53 Co3 C54 146.68(17)
Co4 C53 Co3 C54 -72.13(8)
C54 C53 Co3 Co4 72.13(8)
C52 C53 Co3 Co4 -141.19(15)
C53 C54 Co3 C75 96.53(10)
C69 C54 Co3 C75 -49.73(15)
Co4 C54 Co3 C75 170.62(6)
C53 C54 Co3 C77 -160.34(9)
C69 C54 Co3 C77 53.40(15)
Co4 C54 Co3 C77 -86.25(7)
C53 C54 Co3 C76 -25.31(14)
C69 C54 Co3 C76 -171.56(12)
Co4 C54 Co3 C76 48.78(11)
C69 C54 Co3 C53 -146.25(18)
Co4 C54 Co3 C53 74.09(8)
C53 C54 Co3 Co4 -74.09(8)
C69 C54 Co3 Co4 139.65(15)
C53 C54 Co4 C78 -88.78(9)
C69 C54 Co4 C78 62.90(16)
Co3 C54 Co4 C78 -160.52(5)
C53 C54 Co4 C80 36.96(15)
C69 C54 Co4 C80 -171.36(13)
Co3 C54 Co4 C80 -34.78(12)
C53 C54 Co4 C79 166.42(9)
C69 C54 Co4 C79 -41.89(16)
Co3 C54 Co4 C79 94.69(6)
C69 C54 Co4 C53 151.69(19)
Co3 C54 Co4 C53 -71.73(8)
C53 C54 Co4 Co3 71.73(8)
C69 C54 Co4 Co3 -136.58(16)
C54 C53 Co4 C78 100.23(9)
C52 C53 Co4 C78 -47.19(15)
Co3 C53 Co4 C78 175.02(5)
C54 C53 Co4 C80 -158.36(9)
C52 C53 Co4 C80 54.21(15)
Co3 C53 Co4 C80 -83.58(7)
C54 C53 Co4 C79 -20.57(14)
C52 C53 Co4 C79 -168.00(13)
Co3 C53 Co4 C79 54.22(11)
C52 C53 Co4 C54 -147.43(18)
Co3 C53 Co4 C54 74.79(8)
C54 C53 Co4 Co3 -74.79(8)
C52 C53 Co4 Co3 137.79(16)
C75 Co3 Co4 C78 21.73(16)
C77 Co3 Co4 C78 145.28(11)
C76 Co3 Co4 C78 -109.83(11)
C53 Co3 Co4 C78 -10.11(11)
C54 Co3 Co4 C78 41.61(11)
C75 Co3 Co4 C80 140.66(13)
C77 Co3 Co4 C80 -95.79(7)
C76 Co3 Co4 C80 9.10(7)
C53 Co3 Co4 C80 108.83(7)
C54 Co3 Co4 C80 160.54(7)
C75 Co3 Co4 C79 -115.38(13)
C77 Co3 Co4 C79 8.17(8)
C76 Co3 Co4 C79 113.06(7)
C53 Co3 Co4 C79 -147.22(7)
C54 Co3 Co4 C79 -95.50(7)
C75 Co3 Co4 C54 -19.88(13)
C77 Co3 Co4 C54 103.67(8)
C76 Co3 Co4 C54 -151.43(7)
C53 Co3 Co4 C54 -51.71(7)
C75 Co3 Co4 C53 31.83(13)
C77 Co3 Co4 C53 155.39(7)
C76 Co3 Co4 C53 -99.72(7)
C54 Co3 Co4 C53 51.71(7)
